data_1100830
loop_
_publ_author_name
'Schuster, Oliver'
'Schmidbaur, Hubert'

_publ_section_title
;
 Preparative Routes to the First Tri- and Tetra(alkynyl)gold(III)
 Compounds:&#x2009; (L)Au(C&#x22EE;CR) <sub>3</sub> and [ER <sub>4</sub> ]
 <sup>+</sup> [Au(C&#x22EE;CR) <sub>4</sub> ] <sup>-</sup>
;
_journal_issue 10
_journal_name_full Organometallics
_journal_page_first 2289
_journal_page_last 2296
_journal_paper_doi 10.1021/om050038q
_journal_volume 24
_journal_year 2005
_chemical_formula_sum 'C28 H26 Au Cl2 P'
_chemical_formula_weight 661.32
_space_group_IT_number 14
_symmetry_cell_setting monoclinic
_symmetry_space_group_name_Hall '-P 2ybc'
_symmetry_space_group_name_H-M 'P 1 21/c 1'
_atom_sites_solution_hydrogens geom
_atom_sites_solution_primary direct
_atom_sites_solution_secondary difmap
_cell_angle_alpha 90.00
_cell_angle_beta 117.6930(10)
_cell_angle_gamma 90.00
_cell_formula_units_Z 4
_cell_length_a 13.1163(2)
_cell_length_b 16.2269(3)
_cell_length_c 14.1022(3)
_cell_measurement_reflns_used 67806
_cell_measurement_temperature 143(2)
_cell_measurement_theta_max ?
_cell_measurement_theta_min ?
_cell_volume 2657.65(9)
_diffrn_ambient_temperature 143(2)
_diffrn_detector_area_resol_mean ?
_diffrn_measurement_device_type 'NONIUS DIP 2020'
_diffrn_measurement_method phi-rotation
_diffrn_radiation_monochromator graphite
_diffrn_radiation_source 'fine-focus sealed tube'
_diffrn_radiation_type MoK\a
_diffrn_radiation_wavelength 0.71073
_diffrn_reflns_av_R_equivalents 0.084
_diffrn_reflns_av_sigmaI/netI 0.0373
_diffrn_reflns_limit_h_max 15
_diffrn_reflns_limit_h_min -15
_diffrn_reflns_limit_k_max 19
_diffrn_reflns_limit_k_min -19
_diffrn_reflns_limit_l_max 16
_diffrn_reflns_limit_l_min -16
_diffrn_reflns_number 67806
_diffrn_reflns_theta_max 25.39
_diffrn_reflns_theta_min 2.51
_diffrn_standards_decay_% ?
_diffrn_standards_interval_count ?
_diffrn_standards_interval_time ?
_diffrn_standards_number ?
_exptl_absorpt_coefficient_mu 5.810
_exptl_absorpt_correction_T_max 0.8160
_exptl_absorpt_correction_T_min 0.4440
_exptl_absorpt_correction_type refdelf
_exptl_absorpt_process_details
;
(See: Walker, N. & Stuart, D. (1983) Acta Cryst. A39, 158-166)
;
_exptl_crystal_colour colourless
_exptl_crystal_density_diffrn 1.653
_exptl_crystal_density_meas ?
_exptl_crystal_density_method 'not measured'
_exptl_crystal_description plate
_exptl_crystal_F_000 1288
_exptl_crystal_size_max 0.40
_exptl_crystal_size_mid 0.30
_exptl_crystal_size_min 0.10
_refine_ls_extinction_coef ?
_refine_ls_extinction_method none
_refine_ls_goodness_of_fit_ref 1.124
_refine_ls_hydrogen_treatment riding
_refine_ls_matrix_type full
_refine_ls_number_parameters 292
_refine_ls_number_reflns 4834
_refine_ls_number_restraints 0
_refine_ls_restrained_S_all 1.124
_refine_ls_R_factor_all 0.0407
_refine_ls_R_factor_gt 0.0371
_refine_ls_shift/su_max 0.002
_refine_ls_shift/su_mean 0.000
_refine_ls_structure_factor_coef Fsqd
_refine_ls_weighting_details 'calc w=1/[\s^2^(Fo^2^)+(0.0532P)^2^+4.6670P] where P=(Fo^2^+2Fc^2^)/3'
_refine_ls_weighting_scheme calc
_refine_ls_wR_factor_gt 0.0937
_refine_ls_wR_factor_ref 0.0961
_reflns_number_gt 4444
_reflns_number_total 4834
_reflns_threshold_expression >2sigma(I)
_cod_original_sg_symbol_H-M P2(1)/c
_cod_database_code 1100830

loop_
_symmetry_equiv_pos_as_xyz
'x, y, z'
'-x, y+1/2, -z+1/2'
'-x, -y, -z'
'x, -y-1/2, z-1/2'

loop_
_atom_site_label
_atom_site_type_symbol
_atom_site_fract_x
_atom_site_fract_y
_atom_site_fract_z
_atom_site_U_iso_or_equiv
_atom_site_adp_type
_atom_site_occupancy
_atom_site_symmetry_multiplicity
_atom_site_calc_flag
_atom_site_refinement_flags
_atom_site_disorder_assembly
_atom_site_disorder_group
C33 C 0.7871(4) 0.5388(3) 0.2908(4) 0.0278(11) Uani 1 1 d . . .
C32 C 0.6994(4) 0.4948(3) 0.2004(4) 0.0272(11) Uani 1 1 d . . .
C34 C 0.7595(6) 0.5802(4) 0.3623(5) 0.0426(14) Uani 1 1 d . . .
H34 H 0.6818 0.5824 0.3497 0.051 Uiso 1 1 calc R . .
C31 C 0.6301(5) 0.4542(3) 0.1280(4) 0.0316(12) Uani 1 1 d . . .
C35 C 0.8454(8) 0.6183(4) 0.4520(6) 0.055(2) Uani 1 1 d . . .
H35 H 0.8267 0.6461 0.5012 0.067 Uiso 1 1 calc R . .
C36 C 0.9592(8) 0.6157(4) 0.4697(6) 0.057(2) Uani 1 1 d . . .
H36 H 1.0181 0.6413 0.5314 0.069 Uiso 1 1 calc R . .
C38 C 0.9007(5) 0.5377(4) 0.3102(5) 0.0413(14) Uani 1 1 d . . .
H38 H 0.9204 0.5097 0.2618 0.050 Uiso 1 1 calc R . .
C41 C 0.2514(5) 0.4110(4) 0.0099(5) 0.0399(13) Uani 1 1 d . . .
H41A H 0.2039 0.4070 0.0467 0.060 Uiso 1 1 calc R . .
H41B H 0.2217 0.3732 -0.0512 0.060 Uiso 1 1 calc R . .
H41C H 0.2487 0.4676 -0.0155 0.060 Uiso 1 1 calc R . .
C42 C 0.3957(5) 0.2834(4) 0.1553(5) 0.0393(13) Uani 1 1 d . . .
H42A H 0.4744 0.2673 0.2063 0.059 Uiso 1 1 calc R . .
H42B H 0.3637 0.2432 0.0968 0.059 Uiso 1 1 calc R . .
H42C H 0.3479 0.2852 0.1918 0.059 Uiso 1 1 calc R . .
C37 C 0.9861(6) 0.5767(4) 0.3990(6) 0.0569(19) Uani 1 1 d . . .
H37 H 1.0635 0.5761 0.4104 0.068 Uiso 1 1 calc R . .
C43 C 0.4405(5) 0.4559(4) 0.2105(5) 0.0377(13) Uani 1 1 d . . .
H43A H 0.3880 0.4513 0.2420 0.057 Uiso 1 1 calc R . .
H43B H 0.4374 0.5121 0.1839 0.057 Uiso 1 1 calc R . .
H43C H 0.5192 0.4435 0.2652 0.057 Uiso 1 1 calc R . .
Cl1 Cl 0.68889(13) 0.41723(10) 0.48934(13) 0.0464(4) Uani 1 1 d . . .
Cl2 Cl 0.54787(16) 0.40403(11) 0.59865(14) 0.0531(4) Uani 1 1 d . . .
C1 C 0.6222(6) 0.3504(4) 0.5416(6) 0.0508(16) Uani 1 1 d . . .
H1A H 0.6815 0.3148 0.5968 0.061 Uiso 1 1 calc R . .
H1B H 0.5676 0.3143 0.4836 0.061 Uiso 1 1 calc R . .
Au1 Au 0.516441(15) 0.376592(11) 0.020292(14) 0.02341(10) Uani 1 1 d . . .
P1 P 0.39795(13) 0.38413(8) 0.10140(12) 0.0270(3) Uani 1 1 d . . .
C11 C 0.6201(5) 0.3555(3) -0.0479(4) 0.0285(11) Uani 1 1 d . . .
C21 C 0.4006(5) 0.2954(3) -0.0783(4) 0.0288(11) Uani 1 1 d . . .
C13 C 0.7573(4) 0.3152(3) -0.1301(4) 0.0282(11) Uani 1 1 d . . .
C18 C 0.8429(5) 0.3684(3) -0.1230(5) 0.0324(12) Uani 1 1 d . . .
H28 H 0.8516 0.4201 -0.0884 0.039 Uiso 1 1 calc R . .
C27 C 0.0544(5) 0.1658(4) -0.3495(5) 0.0381(13) Uani 1 1 d . . .
H15 H -0.0099 0.1864 -0.4115 0.046 Uiso 1 1 calc R . .
C12 C 0.6819(5) 0.3364(3) -0.0852(4) 0.0314(11) Uani 1 1 d . . .
C22 C 0.3268(4) 0.2455(3) -0.1287(4) 0.0254(10) Uani 1 1 d . . .
C17 C 0.9160(5) 0.3481(4) -0.1650(5) 0.0374(13) Uani 1 1 d . . .
H27 H 0.9744 0.3855 -0.1590 0.045 Uiso 1 1 calc R . .
C16 C 0.9040(5) 0.2724(4) -0.2164(5) 0.0396(14) Uani 1 1 d . . .
H26 H 0.9546 0.2579 -0.2447 0.047 Uiso 1 1 calc R . .
C14 C 0.7459(4) 0.2392(3) -0.1820(4) 0.0319(11) Uani 1 1 d . . .
H24 H 0.6883 0.2014 -0.1871 0.038 Uiso 1 1 calc R . .
C15 C 0.8182(5) 0.2189(4) -0.2258(5) 0.0377(13) Uani 1 1 d . . .
H25 H 0.8084 0.1680 -0.2623 0.045 Uiso 1 1 calc R . .
C26 C 0.0608(5) 0.0826(4) -0.3241(5) 0.0405(14) Uani 1 1 d . . .
H16 H 0.0012 0.0460 -0.3686 0.049 Uiso 1 1 calc R . .
C23 C 0.2367(4) 0.1896(3) -0.1936(4) 0.0258(10) Uani 1 1 d . . .
C24 C 0.2431(5) 0.1059(4) -0.1680(4) 0.0350(12) Uani 1 1 d . . .
H18 H 0.3074 0.0851 -0.1062 0.042 Uiso 1 1 calc R . .
C28 C 0.1415(4) 0.2184(3) -0.2848(4) 0.0297(11) Uani 1 1 d . . .
H14 H 0.1365 0.2752 -0.3025 0.036 Uiso 1 1 calc R . .
C25 C 0.1548(6) 0.0537(4) -0.2334(5) 0.0437(15) Uani 1 1 d . . .
H17 H 0.1589 -0.0031 -0.2156 0.052 Uiso 1 1 calc R . .

loop_
_atom_site_aniso_label
_atom_site_aniso_U_11
_atom_site_aniso_U_22
_atom_site_aniso_U_33
_atom_site_aniso_U_23
_atom_site_aniso_U_13
_atom_site_aniso_U_12
C33 0.027(3) 0.026(3) 0.028(3) 0.002(2) 0.011(2) -0.001(2)
C32 0.021(2) 0.027(3) 0.034(3) -0.001(2) 0.012(2) -0.003(2)
C34 0.050(4) 0.042(3) 0.043(3) -0.004(3) 0.028(3) -0.010(3)
C31 0.026(3) 0.038(3) 0.038(3) 0.001(2) 0.020(2) 0.002(2)
C35 0.089(6) 0.046(4) 0.032(3) -0.007(3) 0.028(4) -0.015(3)
C36 0.061(5) 0.045(4) 0.034(4) 0.002(3) -0.005(3) -0.012(3)
C38 0.031(3) 0.032(3) 0.054(4) -0.005(3) 0.013(3) 0.002(2)
C41 0.029(3) 0.054(4) 0.042(3) -0.003(3) 0.021(3) 0.001(3)
C42 0.043(3) 0.045(3) 0.041(3) 0.003(3) 0.028(3) -0.003(3)
C37 0.027(3) 0.045(4) 0.069(5) 0.002(3) -0.003(3) 0.001(3)
C43 0.040(3) 0.046(3) 0.037(3) -0.012(3) 0.026(3) -0.002(3)
Cl1 0.0384(8) 0.0547(9) 0.0461(8) -0.0046(7) 0.0196(7) -0.0063(7)
Cl2 0.0578(10) 0.0575(10) 0.0531(9) -0.0127(8) 0.0335(8) -0.0082(8)
C1 0.044(4) 0.041(3) 0.069(4) 0.004(3) 0.028(3) 0.005(3)
Au1 0.02207(14) 0.02626(14) 0.02561(15) -0.00191(7) 0.01419(11) -0.00243(7)
P1 0.0264(7) 0.0320(7) 0.0279(7) -0.0030(5) 0.0170(6) -0.0025(5)
C11 0.030(3) 0.025(3) 0.038(3) -0.002(2) 0.023(3) -0.001(2)
C21 0.033(3) 0.035(3) 0.027(3) 0.002(2) 0.021(2) 0.005(2)
C13 0.025(3) 0.037(3) 0.024(2) 0.005(2) 0.013(2) 0.004(2)
C18 0.031(3) 0.032(3) 0.036(3) 0.002(2) 0.018(3) 0.003(2)
C27 0.029(3) 0.049(4) 0.034(3) -0.005(3) 0.013(2) -0.001(3)
C12 0.032(3) 0.034(3) 0.031(3) 0.003(2) 0.017(2) -0.002(2)
C22 0.026(3) 0.026(2) 0.027(2) -0.003(2) 0.015(2) -0.005(2)
C17 0.032(3) 0.045(3) 0.042(3) 0.011(3) 0.023(3) 0.003(3)
C16 0.035(3) 0.050(4) 0.046(3) 0.007(3) 0.029(3) 0.010(3)
C14 0.025(3) 0.033(3) 0.036(3) 0.003(2) 0.013(2) 0.003(2)
C15 0.043(3) 0.037(3) 0.039(3) 0.001(2) 0.024(3) 0.011(3)
C26 0.038(3) 0.041(3) 0.040(3) -0.008(3) 0.016(3) -0.012(3)
C23 0.024(3) 0.032(3) 0.027(2) -0.004(2) 0.016(2) -0.003(2)
C24 0.037(3) 0.038(3) 0.026(3) -0.001(2) 0.012(2) -0.005(2)
C28 0.030(3) 0.029(3) 0.030(3) -0.001(2) 0.015(2) 0.004(2)
C25 0.057(4) 0.032(3) 0.040(3) -0.004(2) 0.021(3) -0.011(3)

loop_
_atom_type_symbol
_atom_type_description
_atom_type_scat_dispersion_real
_atom_type_scat_dispersion_imag
_atom_type_scat_source
C C 0.0033 0.0016 'International Tables Vol C Tables 4.2.6.8 and 6.1.1.4'
P P 0.1023 0.0942 'International Tables Vol C Tables 4.2.6.8 and 6.1.1.4'
Au Au -2.0133 8.8022 'International Tables Vol C Tables 4.2.6.8 and 6.1.1.4'
Cl Cl 0.1484 0.1585 'International Tables Vol C Tables 4.2.6.8 and 6.1.1.4'
H H 0.0000 0.0000 'International Tables Vol C Tables 4.2.6.8 and 6.1.1.4'
